data_2215397
loop_
_publ_author_name
'Li Yinhuai'

_publ_section_title
;
 1,2-Dibromo-4,5-dimethylbenzene
;
_journal_coeditor_code BX2106
_journal_issue 10
_journal_name_full 'Acta Crystallographica Section E'
_journal_page_first o3971
_journal_page_last o3971
_journal_paper_doi 10.1107/S1600536807042602
_journal_volume 63
_journal_year 2007
_chemical_formula_iupac 'C8 H8 Br2'
_chemical_formula_moiety 'C8 H8 Br2'
_chemical_formula_sum 'C8 H8 Br2'
_chemical_formula_weight 263.96
_chemical_name_systematic
;
1,2-Dibromo-4,5-dimethylbenzene
;
_space_group_IT_number 14
_symmetry_cell_setting monoclinic
_symmetry_space_group_name_Hall '-P 2yn'
_symmetry_space_group_name_H-M 'P 1 21/n 1'
_atom_sites_solution_hydrogens geom
_atom_sites_solution_primary direct
_atom_sites_solution_secondary difmap
_audit_creation_method SHELXL-97
_cell_angle_alpha 90.00
_cell_angle_beta 109.041(6)
_cell_angle_gamma 90.00
_cell_formula_units_Z 4
_cell_length_a 9.383(4)
_cell_length_b 7.918(3)
_cell_length_c 12.612(5)
_cell_measurement_reflns_used 1764
_cell_measurement_temperature 298(2)
_cell_measurement_theta_max 25.052
_cell_measurement_theta_min 2.373
_cell_volume 885.7(6)
_computing_cell_refinement 'SAINT (Siemens, 1994)'
_computing_data_collection 'SMART (Siemens, 1996)'
_computing_data_reduction 'XPREP (Siemens, 1996)'
_computing_molecular_graphics 'SHELXTL (Sheldrick, 2000)'
_computing_publication_material SHELXTL
_computing_structure_refinement 'SHELXL97 (Sheldrick, 1997)'
_computing_structure_solution 'SHELXS97 (Sheldrick, 1997)'
_diffrn_ambient_temperature 298(2)
_diffrn_measured_fraction_theta_full 0.994
_diffrn_measured_fraction_theta_max 0.994
_diffrn_measurement_device_type 'Bruker SMART CCD'
_diffrn_measurement_method \w
_diffrn_radiation_monochromator graphite
_diffrn_radiation_source 'fine-focus sealed tube'
_diffrn_radiation_type MoK\a
_diffrn_radiation_wavelength 0.71073
_diffrn_reflns_av_R_equivalents 0.0242
_diffrn_reflns_av_sigmaI/netI 0.0336
_diffrn_reflns_limit_h_max 11
_diffrn_reflns_limit_h_min -8
_diffrn_reflns_limit_k_max 9
_diffrn_reflns_limit_k_min -7
_diffrn_reflns_limit_l_max 15
_diffrn_reflns_limit_l_min -15
_diffrn_reflns_number 4542
_diffrn_reflns_theta_full 25.99
_diffrn_reflns_theta_max 25.99
_diffrn_reflns_theta_min 2.37
_exptl_absorpt_coefficient_mu 9.076
_exptl_absorpt_correction_T_max 0.4639
_exptl_absorpt_correction_T_min 0.2640
_exptl_absorpt_correction_type empirical
_exptl_absorpt_process_details '(SADABS; Sheldrick, 1996)'
_exptl_crystal_colour white
_exptl_crystal_density_diffrn 1.980
_exptl_crystal_density_method 'not measured'
_exptl_crystal_description block
_exptl_crystal_F_000 504
_exptl_crystal_size_max 0.20
_exptl_crystal_size_mid 0.12
_exptl_crystal_size_min 0.10
_refine_diff_density_max 0.686
_refine_diff_density_min -0.340
_refine_ls_extinction_method none
_refine_ls_goodness_of_fit_ref 1.072
_refine_ls_hydrogen_treatment constr
_refine_ls_matrix_type full
_refine_ls_number_parameters 93
_refine_ls_number_reflns 1735
_refine_ls_number_restraints 0
_refine_ls_restrained_S_all 1.072
_refine_ls_R_factor_all 0.0502
_refine_ls_R_factor_gt 0.0356
_refine_ls_shift/su_max 0.001
_refine_ls_shift/su_mean 0.000
_refine_ls_structure_factor_coef Fsqd
_refine_ls_weighting_details 'calc w=1/[\s^2^(Fo^2^)+(0.0481P)^2^+0.5399P] where P=(Fo^2^+2Fc^2^)/3'
_refine_ls_weighting_scheme calc
_refine_ls_wR_factor_gt 0.0903
_refine_ls_wR_factor_ref 0.0974
_reflns_number_gt 1346
_reflns_number_total 1735
_reflns_threshold_expression I>2\s(I)
_cod_data_source_file bx2106.cif
_cod_data_source_block I
_cod_depositor_comments
;
The following automatic conversions were performed:
'_symmetry_cell_setting' value 'Monoclinic' changed to 'monoclinic'
according to '/home/saulius/struct/CIF-dictionaries/cif_core.dic'
dictionary named 'cif_core.dic' version 2.4.1 from 2010-06-29.

Automatic conversion script
Id: cif_fix_enum 1527 2010-12-29 10:47:43Z saulius 

The following automatic conversions were performed:

'_symmetry_cell_setting' value 'Monoclinic' changed to 'monoclinic'
according to /home/saulius/struct/CIF-dictionaries/cif_core.dic
dictionary named 'cif_core.dic' version 2.4.1 from 2010-06-29.

Automatic conversion script
Id: cif_fix_values 1715 2011-07-08 13:25:40Z adriana 
;
_cod_original_sg_symbol_Hall -P2yn
_cod_original_sg_symbol_H-M 'P 21/n'
_cod_database_code 2215397
_cod_database_fobs_code 2215397

loop_
_symmetry_equiv_pos_as_xyz
'x, y, z'
'-x+1/2, y+1/2, -z+1/2'
'-x, -y, -z'
'x-1/2, -y-1/2, z-1/2'

loop_
_atom_site_type_symbol
_atom_site_label
_atom_site_fract_x
_atom_site_fract_y
_atom_site_fract_z
_atom_site_U_iso_or_equiv
_atom_site_adp_type
_atom_site_calc_flag
_atom_site_refinement_flags
_atom_site_occupancy
Br Br1 -0.20495(5) 0.21958(7) 0.68821(4) 0.0680(2) Uani d . 1
Br Br2 0.06751(6) 0.44884(7) 0.87503(4) 0.0710(2) Uani d . 1
C C3 0.2076(5) 0.4319(5) 0.7077(4) 0.0524(11) Uani d . 1
H H3 0.2817 0.4961 0.7588 0.063 Uiso calc R 1
C C1 -0.0297(4) 0.2898(5) 0.6581(3) 0.0445(9) Uani d . 1
C C2 0.0831(5) 0.3833(5) 0.7341(3) 0.0460(9) Uani d . 1
C C5 0.1127(5) 0.2935(5) 0.5291(4) 0.0473(10) Uani d . 1
C C4 0.2257(5) 0.3871(5) 0.6057(4) 0.0513(10) Uani d . 1
C C6 -0.0124(5) 0.2452(5) 0.5561(3) 0.0481(10) Uani d . 1
H H6 -0.0870 0.1814 0.5051 0.058 Uiso calc R 1
C C8 0.3680(6) 0.4447(6) 0.5815(5) 0.0670(13) Uani d . 1
H H8A 0.3400 0.5149 0.5159 0.101 Uiso calc R 1
H H8B 0.4219 0.3476 0.5691 0.101 Uiso calc R 1
H H8C 0.4312 0.5075 0.6444 0.101 Uiso calc R 1
C C7 0.1231(6) 0.2415(6) 0.4139(4) 0.0561(11) Uani d . 1
H H7A 0.2090 0.1695 0.4246 0.084 Uiso calc R 1
H H7B 0.1336 0.3406 0.3732 0.084 Uiso calc R 1
H H7C 0.0332 0.1819 0.3721 0.084 Uiso calc R 1

loop_
_atom_site_aniso_label
_atom_site_aniso_U_11
_atom_site_aniso_U_22
_atom_site_aniso_U_33
_atom_site_aniso_U_12
_atom_site_aniso_U_13
_atom_site_aniso_U_23
Br1 0.0524(3) 0.0926(4) 0.0663(3) -0.0102(2) 0.0294(2) -0.0049(3)
Br2 0.0788(4) 0.0802(4) 0.0534(3) 0.0011(3) 0.0206(3) -0.0182(2)
C3 0.043(2) 0.044(2) 0.063(3) 0.0005(18) 0.008(2) 0.0017(19)
C1 0.041(2) 0.047(2) 0.048(2) 0.0053(17) 0.0171(18) 0.0016(17)
C2 0.046(2) 0.045(2) 0.044(2) 0.0071(18) 0.0109(18) -0.0016(17)
C5 0.051(2) 0.043(2) 0.051(2) 0.0062(19) 0.0201(19) 0.0062(18)
C4 0.043(2) 0.043(2) 0.072(3) 0.0071(18) 0.025(2) 0.010(2)
C6 0.047(2) 0.051(2) 0.046(2) -0.0028(18) 0.0147(19) -0.0035(17)
C8 0.055(3) 0.062(3) 0.095(4) -0.006(2) 0.040(3) 0.013(3)
C7 0.064(3) 0.068(3) 0.048(2) 0.006(2) 0.034(2) 0.008(2)

loop_
_atom_type_symbol
_atom_type_description
_atom_type_scat_dispersion_real
_atom_type_scat_dispersion_imag
_atom_type_scat_source
C C 0.0033 0.0016 'International Tables Vol C Tables 4.2.6.8 and 6.1.1.4'
H H 0.0000 0.0000 'International Tables Vol C Tables 4.2.6.8 and 6.1.1.4'
Br Br -0.2901 2.4595 'International Tables Vol C Tables 4.2.6.8 and 6.1.1.4'

loop_
_geom_angle_atom_site_label_1
_geom_angle_atom_site_label_2
_geom_angle_atom_site_label_3
_geom_angle
_geom_angle_publ_flag
C2 C3 C4 121.5(4) no
C2 C3 H3 119.3 no
C4 C3 H3 119.3 no
C2 C1 C6 118.8(4) no
C2 C1 Br1 122.4(3) yes
C6 C1 Br1 118.8(3) no
C3 C2 C1 120.0(4) no
C3 C2 Br2 118.8(3) no
C1 C2 Br2 121.2(3) yes
C6 C5 C4 119.5(4) no
C6 C5 C7 118.6(4) no
C4 C5 C7 121.9(4) yes
C5 C4 C3 118.7(4) no
C5 C4 C8 122.4(4) yes
C3 C4 C8 118.9(4) no
C5 C6 C1 121.5(4) no
C5 C6 H6 119.2 no
C1 C6 H6 119.2 no
C4 C8 H8A 109.5 no
C4 C8 H8B 109.5 no
H8A C8 H8B 109.5 no
C4 C8 H8C 109.5 no
H8A C8 H8C 109.5 no
H8B C8 H8C 109.5 no
C5 C7 H7A 109.5 no
C5 C7 H7B 109.5 no
H7A C7 H7B 109.5 no
C5 C7 H7C 109.5 no
H7A C7 H7C 109.5 no
H7B C7 H7C 109.5 no

loop_
_geom_bond_atom_site_label_1
_geom_bond_atom_site_label_2
_geom_bond_distance
_geom_bond_publ_flag
Br1 C1 1.889(4) yes
Br2 C2 1.902(4) yes
C3 C2 1.371(6) no
C3 C4 1.398(6) no
C3 H3 0.9300 no
C1 C2 1.387(6) no
C1 C6 1.393(6) no
C5 C6 1.380(6) no
C5 C4 1.392(6) no
C5 C7 1.544(6) yes
C4 C8 1.532(6) yes
C6 H6 0.9300 no
C8 H8A 0.9600 no
C8 H8B 0.9600 no
C8 H8C 0.9600 no
C7 H7A 0.9600 no
C7 H7B 0.9600 no
C7 H7C 0.9600 no

loop_
_cod_related_entry_id
_cod_related_entry_database
_cod_related_entry_code
1 ChemSpider 31635
